data_1551793
loop_
_publ_author_name
'CAIRA, Mino R.'
'GEORGESCU, Emilian'
'GEORGESCU, Florentina'
'DUMITRASCU, Florea'

_publ_section_title
;
 Addendum: Crystal Structure of Ethyl
 3-(4-chlorobenzoyl)pyrrolo[1,2-c]quinazoline-1-carboxylate, a
 Pyrrolo[1,2-c]quinazoline Derivative [X-ray Structure Analysis Online,
 Vol. 25, p. 5 (2009)]
;
_journal_name_full 'X-ray Structure Analysis Online'
_journal_page_first 49
_journal_paper_doi 10.2116/xraystruct.25.49
_journal_volume 25
_journal_year 2009
_chemical_formula_moiety 'C21 H15 Cl N2 O3'
_chemical_formula_sum 'C21 H15 Cl N2 O3'
_chemical_formula_weight 378.80
_chemical_melting_point 459.1(10)
_chemical_name_common none
_chemical_name_systematic
; 
 '3-(4-chlorobenzoyl)-pyrrolo[1,2-c]quinazoline-1-carboxylate' 
;
_space_group_IT_number 2
_space_group_name_Hall '-P 1'
_space_group_name_H-M_alt 'P -1'
_symmetry_cell_setting triclinic
_symmetry_space_group_name_Hall '-P 1'
_symmetry_space_group_name_H-M 'P -1'
_atom_sites_solution_hydrogens geom
_atom_sites_solution_primary direct
_atom_sites_solution_secondary difmap
_audit_creation_method SHELXL-97
_cell_angle_alpha 92.014(3)
_cell_angle_beta 90.871(3)
_cell_angle_gamma 99.323(2)
_cell_formula_units_Z 2
_cell_length_a 8.1761(4)
_cell_length_b 9.2255(4)
_cell_length_c 11.5258(4)
_cell_measurement_reflns_used 4746
_cell_measurement_temperature 173(2)
_cell_measurement_theta_max 28.28
_cell_measurement_theta_min 1.00
_cell_volume 857.17(6)
_computing_cell_refinement 'DENZO-SMN (Otwinowski & Minor, 1997)'
_computing_data_collection 'COLLECT 2000'
_computing_data_reduction 'DENZO-SMN (Otwinowski & Minor, 1997)'
_computing_molecular_graphics 'ORTEP-3 (Farrugia, 1997)'
_computing_structure_refinement 'SHELXL-97 (Sheldrick, 1997)'
_computing_structure_solution 'SHELXS-97 (Sheldrick, 1990)'
_diffrn_ambient_temperature 173(2)
_diffrn_measured_fraction_theta_full 0.992
_diffrn_measured_fraction_theta_max 0.992
_diffrn_measurement_device_type 'Nonius-Kappa CCD diffractometer'
_diffrn_measurement_method 'phi-scan 1.0-2.0 deg; omega-scan 2.0 deg'
_diffrn_radiation_monochromator graphite
_diffrn_radiation_source 'fine-focus sealed tube'
_diffrn_radiation_type MoK\a
_diffrn_radiation_wavelength 0.71073
_diffrn_reflns_av_R_equivalents 0.0359
_diffrn_reflns_av_sigmaI/netI 0.0287
_diffrn_reflns_limit_h_max 11
_diffrn_reflns_limit_h_min -11
_diffrn_reflns_limit_k_max 12
_diffrn_reflns_limit_k_min -12
_diffrn_reflns_limit_l_max 15
_diffrn_reflns_limit_l_min -15
_diffrn_reflns_number 25082
_diffrn_reflns_theta_full 29.51
_diffrn_reflns_theta_max 29.51
_diffrn_reflns_theta_min 3.05
_exptl_absorpt_coefficient_mu 0.249
_exptl_absorpt_correction_T_max 0.9816
_exptl_absorpt_correction_T_min 0.9708
_exptl_absorpt_correction_type analytical
_exptl_absorpt_process_details 'face-indexing (program X-Prep)'
_exptl_crystal_colour yellow
_exptl_crystal_density_diffrn 1.468
_exptl_crystal_density_method 'not measured'
_exptl_crystal_description prism
_exptl_crystal_F_000 392
_exptl_crystal_size_max 0.12
_exptl_crystal_size_mid 0.08
_exptl_crystal_size_min 0.08
_refine_diff_density_max 0.313
_refine_diff_density_min -0.337
_refine_diff_density_rms 0.048
_refine_ls_extinction_method none
_refine_ls_goodness_of_fit_ref 1.043
_refine_ls_hydrogen_treatment constr
_refine_ls_matrix_type full
_refine_ls_number_parameters 245
_refine_ls_number_reflns 4746
_refine_ls_number_restraints 0
_refine_ls_restrained_S_all 1.043
_refine_ls_R_factor_all 0.0517
_refine_ls_R_factor_gt 0.0375
_refine_ls_shift/su_max 0.000
_refine_ls_shift/su_mean 0.000
_refine_ls_structure_factor_coef Fsqd
_refine_ls_weighting_details 'calc w=1/[\s^2^(Fo^2^)+(0.0446P)^2^+0.2884P] where P=(Fo^2^+2Fc^2^)/3'
_refine_ls_weighting_scheme calc
_refine_ls_wR_factor_gt 0.0917
_refine_ls_wR_factor_ref 0.0990
_reflns_number_gt 3806
_reflns_number_total 4746
_reflns_threshold_expression >2sigma(I)
_cod_data_source_file 25_49_1.cif
_cod_data_source_block c:\dumi07\659bis\659biss
_cod_depositor_comments
;
The following automatic conversions were performed:

'_chemical_melting_point' value '185-187C' was changed to '459.1(10)'
- it was converted from degrees Celsius(C) to Kelvins(K), the average
value was taken and precision was estimated.

Automatic conversion script
Id: cif_fix_values 6524 2018-11-02 12:15:13Z antanas 
;
_cod_original_sg_symbol_H-M P-1
_cod_database_code 1551793

loop_
_symmetry_equiv_pos_as_xyz
'x, y, z'
'-x, -y, -z'

loop_
_atom_site_label
_atom_site_type_symbol
_atom_site_fract_x
_atom_site_fract_y
_atom_site_fract_z
_atom_site_U_iso_or_equiv
_atom_site_adp_type
_atom_site_occupancy
_atom_site_symmetry_multiplicity
_atom_site_calc_flag
_atom_site_refinement_flags
N1 N 0.40203(11) 0.66393(11) 0.50145(8) 0.0182(2) Uani 1 1 d .
C2 C 0.36290(15) 0.66882(14) 0.61789(10) 0.0225(2) Uani 1 1 d .
H2 H 0.2725 0.6001 0.6435 0.027 Uiso 1 1 calc R
N3 N 0.44209(13) 0.76112(12) 0.69308(9) 0.0243(2) Uani 1 1 d .
C4 C 0.57232(14) 0.86376(13) 0.65439(10) 0.0210(2) Uani 1 1 d .
C5 C 0.62297(14) 0.86767(13) 0.53742(10) 0.0188(2) Uani 1 1 d .
C6 C 0.53458(13) 0.75857(13) 0.45687(10) 0.0183(2) Uani 1 1 d .
C7 C 0.53891(14) 0.72036(13) 0.33748(10) 0.0196(2) Uani 1 1 d .
C8 C 0.40328(14) 0.60818(13) 0.31207(10) 0.0207(2) Uani 1 1 d .
H8 H 0.3746 0.5638 0.2374 0.025 Uiso 1 1 calc R
C9 C 0.31878(14) 0.57290(13) 0.41215(10) 0.0196(2) Uani 1 1 d .
C10 C 0.65361(16) 0.96683(14) 0.73736(11) 0.0249(3) Uani 1 1 d .
H10 H 0.6198 0.9636 0.8158 0.030 Uiso 1 1 calc R
C11 C 0.78197(16) 1.07240(14) 0.70544(11) 0.0259(3) Uani 1 1 d .
H11 H 0.8381 1.1405 0.7623 0.031 Uiso 1 1 calc R
C12 C 0.83032(15) 1.07996(14) 0.58952(11) 0.0245(3) Uani 1 1 d .
H12 H 0.9173 1.1547 0.5678 0.029 Uiso 1 1 calc R
C13 C 0.75258(14) 0.97962(13) 0.50646(11) 0.0215(2) Uani 1 1 d .
H13 H 0.7863 0.9858 0.4280 0.026 Uiso 1 1 calc R
C14 C 0.65999(15) 0.77557(13) 0.25009(10) 0.0224(2) Uani 1 1 d .
O15 O 0.79058(12) 0.85668(12) 0.26623(8) 0.0357(2) Uani 1 1 d .
O16 O 0.60832(11) 0.71901(11) 0.14402(8) 0.0301(2) Uani 1 1 d .
C17 C 0.71650(17) 0.76460(16) 0.04879(11) 0.0297(3) Uani 1 1 d .
H17A H 0.8326 0.7570 0.0697 0.036 Uiso 1 1 calc R
H17B H 0.7110 0.8678 0.0307 0.036 Uiso 1 1 calc R
C18 C 0.65784(17) 0.66420(16) -0.05422(11) 0.0307(3) Uani 1 1 d .
H18A H 0.6620 0.5623 -0.0348 0.046 Uiso 1 1 calc R
H18B H 0.7297 0.6906 -0.1201 0.046 Uiso 1 1 calc R
H18C H 0.5436 0.6742 -0.0750 0.046 Uiso 1 1 calc R
C19 C 0.17770(14) 0.45636(12) 0.42858(10) 0.0188(2) Uani 1 1 d .
O20 O 0.14257(11) 0.40258(10) 0.52268(7) 0.02496(19) Uani 1 1 d .
C21 C 0.07817(14) 0.40083(13) 0.32101(10) 0.0188(2) Uani 1 1 d .
C22 C 0.02971(15) 0.49650(13) 0.24119(11) 0.0229(2) Uani 1 1 d .
H22 H 0.0632 0.5995 0.2529 0.027 Uiso 1 1 calc R
C23 C -0.06755(16) 0.44178(14) 0.14433(11) 0.0254(3) Uani 1 1 d .
H23 H -0.1029 0.5068 0.0907 0.030 Uiso 1 1 calc R
C24 C -0.11188(15) 0.29134(15) 0.12746(11) 0.0247(3) Uani 1 1 d .
C25 C -0.06624(15) 0.19379(14) 0.20578(11) 0.0246(3) Uani 1 1 d .
H25 H -0.0982 0.0908 0.1928 0.029 Uiso 1 1 calc R
C26 C 0.02730(14) 0.25000(13) 0.30377(10) 0.0213(2) Uani 1 1 d .
H26 H 0.0568 0.1848 0.3595 0.026 Uiso 1 1 calc R
Cl27 Cl -0.22969(5) 0.22339(4) 0.00442(3) 0.03878(11) Uani 1 1 d .

loop_
_atom_site_aniso_label
_atom_site_aniso_U_11
_atom_site_aniso_U_22
_atom_site_aniso_U_33
_atom_site_aniso_U_23
_atom_site_aniso_U_13
_atom_site_aniso_U_12
N1 0.0155(4) 0.0217(5) 0.0165(5) 0.0000(4) 0.0006(3) 0.0006(4)
C2 0.0193(5) 0.0288(6) 0.0183(5) 0.0003(5) 0.0026(4) 0.0006(5)
N3 0.0222(5) 0.0293(6) 0.0198(5) -0.0016(4) 0.0015(4) -0.0002(4)
C4 0.0199(5) 0.0227(6) 0.0203(6) -0.0015(4) -0.0005(4) 0.0039(4)
C5 0.0171(5) 0.0200(5) 0.0192(5) -0.0001(4) -0.0018(4) 0.0038(4)
C6 0.0154(5) 0.0200(5) 0.0192(5) 0.0012(4) 0.0004(4) 0.0022(4)
C7 0.0176(5) 0.0224(6) 0.0181(5) 0.0004(4) 0.0001(4) 0.0008(4)
C8 0.0197(5) 0.0227(6) 0.0186(5) -0.0015(4) -0.0002(4) 0.0006(4)
C9 0.0175(5) 0.0215(6) 0.0188(5) -0.0013(4) -0.0009(4) 0.0011(4)
C10 0.0282(6) 0.0261(6) 0.0200(6) -0.0032(5) -0.0008(5) 0.0041(5)
C11 0.0291(6) 0.0216(6) 0.0259(6) -0.0061(5) -0.0052(5) 0.0031(5)
C12 0.0235(6) 0.0211(6) 0.0280(6) -0.0009(5) -0.0019(5) 0.0014(5)
C13 0.0201(5) 0.0219(6) 0.0217(6) 0.0001(5) -0.0004(4) 0.0016(4)
C14 0.0241(6) 0.0226(6) 0.0195(6) 0.0001(4) 0.0006(4) 0.0003(5)
O15 0.0319(5) 0.0420(6) 0.0256(5) -0.0037(4) 0.0053(4) -0.0159(4)
O16 0.0265(5) 0.0425(6) 0.0169(4) -0.0025(4) 0.0045(3) -0.0073(4)
C17 0.0327(7) 0.0331(7) 0.0208(6) 0.0020(5) 0.0097(5) -0.0036(5)
C18 0.0313(7) 0.0398(8) 0.0200(6) -0.0004(5) 0.0046(5) 0.0025(6)
C19 0.0176(5) 0.0175(5) 0.0212(5) 0.0007(4) 0.0007(4) 0.0029(4)
O20 0.0270(4) 0.0253(4) 0.0215(4) 0.0041(3) 0.0011(3) 0.0003(3)
C21 0.0157(5) 0.0204(5) 0.0196(5) 0.0001(4) 0.0026(4) 0.0003(4)
C22 0.0240(6) 0.0191(6) 0.0245(6) 0.0016(5) -0.0003(5) 0.0005(4)
C23 0.0252(6) 0.0285(6) 0.0222(6) 0.0041(5) -0.0023(5) 0.0034(5)
C24 0.0205(6) 0.0313(7) 0.0206(6) -0.0034(5) 0.0007(4) 0.0001(5)
C25 0.0232(6) 0.0216(6) 0.0267(6) -0.0029(5) 0.0022(5) -0.0022(5)
C26 0.0198(5) 0.0206(6) 0.0227(6) 0.0024(4) 0.0015(4) 0.0009(4)
Cl27 0.0382(2) 0.0478(2) 0.02681(17) -0.00867(15) -0.00958(13) -0.00073(16)

loop_
_atom_type_symbol
_atom_type_description
_atom_type_scat_dispersion_real
_atom_type_scat_dispersion_imag
_atom_type_scat_source
C C 0.0033 0.0016 'International Tables Vol C Tables 4.2.6.8 and 6.1.1.4'
H H 0.0000 0.0000 'International Tables Vol C Tables 4.2.6.8 and 6.1.1.4'
N N 0.0061 0.0033 'International Tables Vol C Tables 4.2.6.8 and 6.1.1.4'
O O 0.0106 0.0060 'International Tables Vol C Tables 4.2.6.8 and 6.1.1.4'
Cl Cl 0.1484 0.1585 'International Tables Vol C Tables 4.2.6.8 and 6.1.1.4'

loop_
_geom_angle_atom_site_label_1
_geom_angle_atom_site_label_2
_geom_angle_atom_site_label_3
_geom_angle
C2 N1 C6 122.05(10)
C2 N1 C9 127.84(10)
C6 N1 C9 110.08(9)
N3 C2 N1 123.57(11)
N3 C2 H2 118.2
N1 C2 H2 118.2
C2 N3 C4 117.89(10)
N3 C4 C10 116.94(11)
N3 C4 C5 123.01(11)
C10 C4 C5 120.05(11)
C13 C5 C4 118.48(11)
C13 C5 C6 124.31(11)
C4 C5 C6 117.19(10)
N1 C6 C7 106.35(10)
N1 C6 C5 116.19(10)
C7 C6 C5 137.41(11)
C8 C7 C6 107.40(10)
C8 C7 C14 122.66(10)
C6 C7 C14 129.88(11)
C9 C8 C7 109.48(10)
C9 C8 H8 125.3
C7 C8 H8 125.3
C8 C9 N1 106.60(10)
C8 C9 C19 128.47(11)
N1 C9 C19 124.76(10)
C11 C10 C4 120.27(12)
C11 C10 H10 119.9
C4 C10 H10 119.9
C10 C11 C12 120.26(11)
C10 C11 H11 119.9
C12 C11 H11 119.9
C13 C12 C11 120.52(12)
C13 C12 H12 119.7
C11 C12 H12 119.7
C12 C13 C5 120.39(11)
C12 C13 H13 119.8
C5 C13 H13 119.8
O15 C14 O16 122.36(11)
O15 C14 C7 127.46(11)
O16 C14 C7 110.16(10)
C14 O16 C17 116.11(10)
O16 C17 C18 107.19(11)
O16 C17 H17A 110.3
C18 C17 H17A 110.3
O16 C17 H17B 110.3
C18 C17 H17B 110.3
H17A C17 H17B 108.5
C17 C18 H18A 109.5
C17 C18 H18B 109.5
H18A C18 H18B 109.5
C17 C18 H18C 109.5
H18A C18 H18C 109.5
H18B C18 H18C 109.5
O20 C19 C9 123.51(11)
O20 C19 C21 120.70(10)
C9 C19 C21 115.76(10)
C26 C21 C22 119.52(11)
C26 C21 C19 118.75(10)
C22 C21 C19 121.66(10)
C23 C22 C21 120.30(11)
C23 C22 H22 119.9
C21 C22 H22 119.9
C24 C23 C22 118.94(11)
C24 C23 H23 120.5
C22 C23 H23 120.5
C23 C24 C25 121.94(11)
C23 C24 Cl27 118.74(10)
C25 C24 Cl27 119.33(10)
C24 C25 C26 118.55(11)
C24 C25 H25 120.7
C26 C25 H25 120.7
C25 C26 C21 120.69(11)
C25 C26 H26 119.7
C21 C26 H26 119.7

loop_
_geom_bond_atom_site_label_1
_geom_bond_atom_site_label_2
_geom_bond_distance
N1 C2 1.3852(15)
N1 C6 1.3938(14)
N1 C9 1.4003(14)
C2 N3 1.2836(16)
C2 H2 0.9500
N3 C4 1.3953(16)
C4 C10 1.4043(17)
C4 C5 1.4163(16)
C5 C13 1.4141(16)
C5 C6 1.4407(16)
C6 C7 1.4108(16)
C7 C8 1.4084(16)
C7 C14 1.4686(16)
C8 C9 1.3753(16)
C8 H8 0.9500
C9 C19 1.4634(16)
C10 C11 1.3752(18)
C10 H10 0.9500
C11 C12 1.3999(19)
C11 H11 0.9500
C12 C13 1.3805(17)
C12 H12 0.9500
C13 H13 0.9500
C14 O15 1.2083(15)
C14 O16 1.3466(15)
O16 C17 1.4510(15)
C17 C18 1.5030(18)
C17 H17A 0.9900
C17 H17B 0.9900
C18 H18A 0.9800
C18 H18B 0.9800
C18 H18C 0.9800
C19 O20 1.2272(14)
C19 C21 1.5005(16)
C21 C26 1.3926(16)
C21 C22 1.3934(17)
C22 C23 1.3917(17)
C22 H22 0.9500
C23 C24 1.3825(19)
C23 H23 0.9500
C24 C25 1.3855(19)
C24 Cl27 1.7413(13)
C25 C26 1.3905(17)
C25 H25 0.9500
C26 H26 0.9500

loop_
_geom_torsion_atom_site_label_1
_geom_torsion_atom_site_label_2
_geom_torsion_atom_site_label_3
_geom_torsion_atom_site_label_4
_geom_torsion
C6 N1 C2 N3 1.30(18)
C9 N1 C2 N3 -176.58(12)
N1 C2 N3 C4 1.38(18)
C2 N3 C4 C10 177.90(11)
C2 N3 C4 C5 -1.73(18)
N3 C4 C5 C13 177.74(11)
C10 C4 C5 C13 -1.88(17)
N3 C4 C5 C6 -0.52(17)
C10 C4 C5 C6 179.85(11)
C2 N1 C6 C7 178.84(10)
C9 N1 C6 C7 -2.94(12)
C2 N1 C6 C5 -3.48(16)
C9 N1 C6 C5 174.74(10)
C13 C5 C6 N1 -175.17(10)
C4 C5 C6 N1 2.98(15)
C13 C5 C6 C7 1.5(2)
C4 C5 C6 C7 179.69(13)
N1 C6 C7 C8 2.89(13)
C5 C6 C7 C8 -174.03(13)
N1 C6 C7 C14 -174.61(12)
C5 C6 C7 C14 8.5(2)
C6 C7 C8 C9 -1.85(14)
C14 C7 C8 C9 175.87(11)
C7 C8 C9 N1 0.05(13)
C7 C8 C9 C19 -175.32(11)
C2 N1 C9 C8 179.91(11)
C6 N1 C9 C8 1.82(13)
C2 N1 C9 C19 -4.50(19)
C6 N1 C9 C19 177.41(10)
N3 C4 C10 C11 -179.29(11)
C5 C4 C10 C11 0.35(18)
C4 C10 C11 C12 1.37(19)
C10 C11 C12 C13 -1.53(19)
C11 C12 C13 C5 -0.05(18)
C4 C5 C13 C12 1.73(17)
C6 C5 C13 C12 179.86(11)
C8 C7 C14 O15 -169.62(13)
C6 C7 C14 O15 7.5(2)
C8 C7 C14 O16 8.53(16)
C6 C7 C14 O16 -174.30(12)
O15 C14 O16 C17 -1.80(19)
C7 C14 O16 C17 179.93(11)
C14 O16 C17 C18 167.05(11)
C8 C9 C19 O20 156.38(12)
N1 C9 C19 O20 -18.22(18)
C8 C9 C19 C21 -21.74(17)
N1 C9 C19 C21 163.65(11)
O20 C19 C21 C26 -41.06(16)
C9 C19 C21 C26 137.13(11)
O20 C19 C21 C22 136.08(12)
C9 C19 C21 C22 -45.73(15)
C26 C21 C22 C23 -0.59(18)
C19 C21 C22 C23 -177.71(11)
C21 C22 C23 C24 -1.43(19)
C22 C23 C24 C25 1.84(19)
C22 C23 C24 Cl27 -178.58(10)
C23 C24 C25 C26 -0.19(19)
Cl27 C24 C25 C26 -179.76(9)
C24 C25 C26 C21 -1.90(18)
C22 C21 C26 C25 2.29(17)
C19 C21 C26 C25 179.49(11)
